data_7219939
loop_
_publ_author_name
'Peng, Yu'
'Li, Guanghua'
'Hua, Jia'
'Shi, Zhan'
'Feng, Shouhua'

_publ_section_title
;
 Syntheses, topological structures and properties of six metal--organic
 frameworks constructed from a flexible tetracarboxylate ligand
;
_journal_issue 16
_journal_name_full CrystEngComm
_journal_page_first 3162
_journal_paper_doi 10.1039/C5CE00078E
_journal_volume 17
_journal_year 2015
_chemical_formula_moiety 'C16 H6 O10 Zn2'
_chemical_formula_sum 'C16 H6 O10 Zn2'
_chemical_formula_weight 488.95
_chemical_melting_point ?
_chemical_name_systematic
; 
 ? 
;
_space_group_IT_number 15
_symmetry_cell_setting monoclinic
_symmetry_space_group_name_Hall '-C 2yc'
_symmetry_space_group_name_H-M 'C 1 2/c 1'
_atom_sites_solution_hydrogens geom
_atom_sites_solution_primary direct
_atom_sites_solution_secondary difmap
_audit_creation_method SHELXL-97
_audit_update_record
;
2015-02-10 deposited with the CCDC.
2015-03-02 downloaded from the CCDC.
;
_cell_angle_alpha 90.00
_cell_angle_beta 119.11(3)
_cell_angle_gamma 90.00
_cell_formula_units_Z 8
_cell_length_a 19.005(4)
_cell_length_b 13.683(3)
_cell_length_c 14.521(3)
_cell_measurement_reflns_used 3771
_cell_measurement_temperature 293(2)
_cell_measurement_theta_max 27.48
_cell_measurement_theta_min 3.19
_cell_volume 3299.1(15)
_computing_cell_refinement Process-auto
_computing_data_collection Process-auto
_computing_data_reduction Process-auto
_computing_structure_refinement 'SHELXL-97 (Sheldrick, 1997)'
_computing_structure_solution 'SHELXS-97 (Sheldrick, 1990)'
_diffrn_ambient_temperature 293(2)
_diffrn_detector_area_resol_mean 10.0
_diffrn_measured_fraction_theta_full 0.996
_diffrn_measured_fraction_theta_max 0.996
_diffrn_measurement_device_type 'Rigaku RAXIS-RAPID'
_diffrn_measurement_method omega-scan
_diffrn_radiation_monochromator graphite
_diffrn_radiation_source 'fine-focus sealed tube'
_diffrn_radiation_type MoK\a
_diffrn_radiation_wavelength 0.71073
_diffrn_reflns_av_R_equivalents 0.0289
_diffrn_reflns_av_sigmaI/netI 0.0248
_diffrn_reflns_limit_h_max 24
_diffrn_reflns_limit_h_min -24
_diffrn_reflns_limit_k_max 17
_diffrn_reflns_limit_k_min -16
_diffrn_reflns_limit_l_max 18
_diffrn_reflns_limit_l_min -18
_diffrn_reflns_number 15946
_diffrn_reflns_theta_full 27.48
_diffrn_reflns_theta_max 27.48
_diffrn_reflns_theta_min 3.19
_diffrn_standards_decay_% 0
_diffrn_standards_interval_count 0
_diffrn_standards_interval_time 0
_diffrn_standards_number 0
_exptl_absorpt_coefficient_mu 2.966
_exptl_absorpt_correction_T_max 0.436
_exptl_absorpt_correction_T_min 0.327
_exptl_absorpt_correction_type empirical
_exptl_absorpt_process_details Process-auto
_exptl_crystal_colour colourless
_exptl_crystal_density_diffrn 1.969
_exptl_crystal_density_meas ?
_exptl_crystal_density_method 'not measured'
_exptl_crystal_description block
_exptl_crystal_F_000 1936
_exptl_crystal_size_max 0.39
_exptl_crystal_size_mid 0.34
_exptl_crystal_size_min 0.28
_refine_diff_density_max 1.285
_refine_diff_density_min -0.398
_refine_diff_density_rms 0.083
_refine_ls_extinction_method none
_refine_ls_goodness_of_fit_ref 1.068
_refine_ls_hydrogen_treatment constr
_refine_ls_matrix_type full
_refine_ls_number_parameters 253
_refine_ls_number_reflns 3771
_refine_ls_number_restraints 0
_refine_ls_restrained_S_all 1.068
_refine_ls_R_factor_all 0.0357
_refine_ls_R_factor_gt 0.0301
_refine_ls_shift/su_max 0.002
_refine_ls_shift/su_mean 0.000
_refine_ls_structure_factor_coef Fsqd
_refine_ls_weighting_details 'calc w=1/[\s^2^(Fo^2^)+(0.0376P)^2^+8.3138P] where P=(Fo^2^+2Fc^2^)/3'
_refine_ls_weighting_scheme calc
_refine_ls_wR_factor_gt 0.0784
_refine_ls_wR_factor_ref 0.0809
_reflns_number_gt 3299
_reflns_number_total 3771
_reflns_threshold_expression >2sigma(I)
_cod_data_source_file c5ce00078e2.cif
_cod_data_source_block MOF5
_cod_depositor_comments
;
The following automatic conversions were performed:

'_chemical_melting_point' value 'not measured' was changed to '?' -
the value is undefined or not given.

'_symmetry_cell_setting' value 'Monoclinic' changed to 'monoclinic'
according to
/usr/data/users/saulius/crontab/automatic-downloads/rss-feeds/RSC/lib/dictionaries/cif_core.dic
dictionary named 'cif_core.dic' version 2.4.2 from 2011-04-26.

'_exptl_crystal_density_meas' value 'not measured' was changed to '?'
- the value is perceived as not measured.

Automatic conversion script
Id: cif_fix_values 3105 2015-03-04 15:46:00Z robertas 

 Adding full bibliography for 7219937--7219942.cif.
;
_cod_original_cell_volume 3299.2(11)
_cod_original_sg_symbol_H-M 'C2/c  '
_cod_database_code 7219939

loop_
_symmetry_equiv_pos_as_xyz
'x, y, z'
'-x, y, -z+1/2'
'x+1/2, y+1/2, z'
'-x+1/2, y+1/2, -z+1/2'
'-x, -y, -z'
'x, -y, z-1/2'
'-x+1/2, -y+1/2, -z'
'x+1/2, -y+1/2, z-1/2'

loop_
_atom_site_label
_atom_site_type_symbol
_atom_site_fract_x
_atom_site_fract_y
_atom_site_fract_z
_atom_site_U_iso_or_equiv
_atom_site_adp_type
_atom_site_occupancy
_atom_site_symmetry_multiplicity
_atom_site_calc_flag
_atom_site_refinement_flags
Zn1 Zn -0.192510(18) 1.14234(2) -0.75831(2) 0.02045(9) Uani 1 1 d .
Zn2 Zn -0.207620(17) 1.146176(19) -0.11898(2) 0.01869(9) Uani 1 1 d .
O1 O -0.15472(13) 1.04657(13) -0.64049(14) 0.0286(4) Uani 1 1 d .
O2 O -0.16070(12) 0.96092(12) -0.51603(14) 0.0269(4) Uani 1 1 d .
O3 O -0.18632(17) 1.15514(15) -0.2362(2) 0.0461(6) Uani 1 1 d .
O4 O -0.21997(13) 1.31066(15) -0.28062(17) 0.0335(5) Uani 1 1 d .
O5 O 0.17992(11) 1.60910(15) -0.18563(16) 0.0318(5) Uani 1 1 d .
O6 O 0.12353(12) 1.74313(14) -0.28115(17) 0.0366(5) Uani 1 1 d .
O7 O -0.16443(13) 1.74123(14) -0.52771(16) 0.0357(5) Uani 1 1 d .
O8 O -0.22388(11) 1.59996(15) -0.60233(15) 0.0314(5) Uani 1 1 d .
O9 O -0.00774(11) 1.34627(12) -0.41170(16) 0.0243(4) Uani 1 1 d .
O10 O -0.10758(16) 1.0723(2) -0.7963(2) 0.0651(9) Uani 1 1 d .
C1 C -0.06709(15) 1.28301(17) -0.41962(19) 0.0199(5) Uani 1 1 d .
C2 C -0.08186(16) 1.20149(18) -0.4832(2) 0.0222(5) Uani 1 1 d .
H2A H -0.0570 1.1948 -0.5245 0.080 Uiso 1 1 calc R
C3 C -0.13432(17) 1.12971(17) -0.4845(2) 0.0219(5) Uani 1 1 d .
C4 C -0.17009(17) 1.13879(18) -0.4211(2) 0.0230(5) Uani 1 1 d .
H4A H -0.2031 1.0894 -0.4196 0.080 Uiso 1 1 calc R
C5 C -0.15612(16) 1.22251(18) -0.3598(2) 0.0214(5) Uani 1 1 d .
C6 C -0.10545(16) 1.29570(18) -0.3602(2) 0.0225(5) Uani 1 1 d .
H6A H -0.0974 1.3524 -0.3210 0.080 Uiso 1 1 calc R
C7 C -0.15131(15) 1.04164(18) -0.5525(2) 0.0215(5) Uani 1 1 d .
C8 C -0.19108(16) 1.23124(19) -0.2871(2) 0.0244(5) Uani 1 1 d .
C9 C -0.01708(15) 1.44603(17) -0.40211(19) 0.0181(5) Uani 1 1 d .
C10 C 0.05169(15) 1.49699(17) -0.33376(19) 0.0188(5) Uani 1 1 d .
H10B H 0.0997 1.4640 -0.2922 0.080 Uiso 1 1 calc R
C11 C 0.04798(15) 1.59838(17) -0.32815(19) 0.0179(5) Uani 1 1 d .
C12 C -0.02357(15) 1.64728(17) -0.3908(2) 0.0204(5) Uani 1 1 d .
H12A H -0.0257 1.7149 -0.3866 0.080 Uiso 1 1 calc R
C13 C -0.09187(15) 1.59589(17) -0.45951(19) 0.0185(5) Uani 1 1 d .
C14 C -0.08904(15) 1.49393(18) -0.46483(19) 0.0197(5) Uani 1 1 d .
H14A H -0.1349 1.4588 -0.5099 0.080 Uiso 1 1 calc R
C15 C 0.12305(16) 1.65443(18) -0.2592(2) 0.0220(5) Uani 1 1 d .
C16 C -0.16607(16) 1.64955(18) -0.5352(2) 0.0224(5) Uani 1 1 d .

loop_
_atom_site_aniso_label
_atom_site_aniso_U_11
_atom_site_aniso_U_22
_atom_site_aniso_U_33
_atom_site_aniso_U_23
_atom_site_aniso_U_13
_atom_site_aniso_U_12
Zn1 0.02375(16) 0.01469(15) 0.01764(15) -0.00013(10) 0.00594(12) -0.00346(11)
Zn2 0.02135(15) 0.01415(15) 0.01857(15) 0.00296(10) 0.00815(12) -0.00006(11)
O1 0.0498(12) 0.0162(8) 0.0204(9) 0.0003(7) 0.0176(9) 0.0049(8)
O2 0.0437(11) 0.0140(8) 0.0231(9) -0.0038(7) 0.0164(8) -0.0092(8)
O3 0.0882(19) 0.0256(11) 0.0520(14) 0.0096(10) 0.0557(15) 0.0059(12)
O4 0.0436(12) 0.0275(10) 0.0408(12) 0.0006(9) 0.0297(10) 0.0053(9)
O5 0.0230(9) 0.0294(10) 0.0300(10) 0.0046(8) 0.0028(8) -0.0069(8)
O6 0.0330(11) 0.0201(9) 0.0399(12) 0.0035(8) 0.0047(9) -0.0122(9)
O7 0.0425(12) 0.0227(10) 0.0294(11) 0.0050(8) 0.0076(9) 0.0107(9)
O8 0.0244(10) 0.0313(11) 0.0256(10) 0.0092(8) 0.0021(8) -0.0016(8)
O9 0.0273(10) 0.0118(8) 0.0382(11) -0.0029(7) 0.0194(9) -0.0044(7)
O10 0.0432(14) 0.100(2) 0.0448(15) -0.0269(15) 0.0159(12) 0.0134(15)
C1 0.0265(12) 0.0121(10) 0.0212(12) -0.0004(9) 0.0116(10) -0.0038(10)
C2 0.0311(13) 0.0164(11) 0.0215(12) -0.0034(9) 0.0146(11) -0.0035(11)
C3 0.0314(13) 0.0135(11) 0.0201(12) -0.0027(9) 0.0119(10) -0.0030(10)
C4 0.0316(14) 0.0158(12) 0.0248(13) -0.0015(9) 0.0163(11) -0.0045(11)
C5 0.0306(13) 0.0162(11) 0.0209(12) 0.0001(9) 0.0152(11) -0.0017(10)
C6 0.0338(14) 0.0147(11) 0.0214(12) -0.0041(9) 0.0155(11) -0.0039(11)
C7 0.0253(12) 0.0165(11) 0.0210(12) -0.0025(9) 0.0099(10) -0.0021(10)
C8 0.0305(13) 0.0228(13) 0.0234(13) -0.0014(10) 0.0157(11) -0.0045(11)
C9 0.0237(12) 0.0132(11) 0.0215(11) 0.0002(9) 0.0142(10) -0.0042(9)
C10 0.0197(11) 0.0169(11) 0.0196(11) 0.0017(9) 0.0095(9) -0.0019(10)
C11 0.0197(11) 0.0156(11) 0.0184(11) -0.0001(9) 0.0092(9) -0.0048(10)
C12 0.0249(12) 0.0144(11) 0.0218(12) 0.0022(9) 0.0113(10) -0.0022(10)
C13 0.0209(12) 0.0179(11) 0.0174(11) 0.0038(9) 0.0100(9) 0.0000(10)
C14 0.0208(11) 0.0182(11) 0.0187(11) -0.0004(9) 0.0085(9) -0.0052(10)
C15 0.0248(12) 0.0208(12) 0.0205(12) -0.0021(9) 0.0112(10) -0.0057(10)
C16 0.0238(12) 0.0237(13) 0.0199(12) 0.0054(10) 0.0108(10) 0.0018(11)

loop_
_atom_type_symbol
_atom_type_description
_atom_type_scat_dispersion_real
_atom_type_scat_dispersion_imag
_atom_type_scat_source
C C 0.0033 0.0016 'International Tables Vol C Tables 4.2.6.8 and 6.1.1.4'
H H 0.0000 0.0000 'International Tables Vol C Tables 4.2.6.8 and 6.1.1.4'
O O 0.0106 0.0060 'International Tables Vol C Tables 4.2.6.8 and 6.1.1.4'
Zn Zn 0.2839 1.4301 'International Tables Vol C Tables 4.2.6.8 and 6.1.1.4'

loop_
_geom_angle_atom_site_label_1
_geom_angle_atom_site_label_2
_geom_angle_atom_site_label_3
_geom_angle
_geom_angle_site_symmetry_1
_geom_angle_site_symmetry_3
O6 Zn1 O8 129.52(9) 5_584 4_443
O6 Zn1 O1 111.59(9) 5_584 .
O8 Zn1 O1 117.75(9) 4_443 .
O6 Zn1 O4 100.53(9) 5_584 7_474
O8 Zn1 O4 91.04(9) 4_443 7_474
O1 Zn1 O4 88.40(9) . 7_474
O6 Zn1 O10 87.27(11) 5_584 .
O8 Zn1 O10 86.36(9) 4_443 .
O1 Zn1 O10 85.74(11) . .
O4 Zn1 O10 171.58(11) 7_474 .
O7 Zn2 O3 110.57(10) 6_586 .
O7 Zn2 O5 123.24(10) 6_586 3_445
O3 Zn2 O5 103.25(11) . 3_445
O7 Zn2 O2 100.82(9) 6_586 6_576
O3 Zn2 O2 120.23(9) . 6_576
O5 Zn2 O2 99.58(9) 3_445 6_576
C7 O1 Zn1 137.05(17) . .
C7 O2 Zn2 115.61(16) . 6_575
C8 O3 Zn2 125.79(19) . .
C8 O4 Zn1 136.52(19) . 7_474
C15 O5 Zn2 125.50(18) . 3
C15 O6 Zn1 142.38(19) . 5_584
C16 O7 Zn2 138.60(19) . 6_585
C16 O8 Zn1 127.35(17) . 4_453
C1 O9 C9 118.94(19) . .
O9 C1 C6 121.7(2) . .
O9 C1 C2 116.9(2) . .
C6 C1 C2 121.2(2) . .
C1 C2 C3 119.2(2) . .
C1 C2 H2A 120.4 . .
C3 C2 H2A 120.4 . .
C4 C3 C2 120.3(2) . .
C4 C3 C7 119.5(2) . .
C2 C3 C7 120.1(2) . .
C3 C4 C5 119.5(2) . .
C3 C4 H4A 120.2 . .
C5 C4 H4A 120.2 . .
C6 C5 C4 120.4(2) . .
C6 C5 C8 119.3(2) . .
C4 C5 C8 120.1(2) . .
C1 C6 C5 119.1(2) . .
C1 C6 H6A 120.4 . .
C5 C6 H6A 120.4 . .
O1 C7 O2 121.6(2) . .
O1 C7 C3 121.4(2) . .
O2 C7 C3 117.0(2) . .
O4 C8 O3 126.1(3) . .
O4 C8 C5 119.1(2) . .
O3 C8 C5 114.8(2) . .
C10 C9 C14 121.3(2) . .
C10 C9 O9 116.3(2) . .
C14 C9 O9 122.1(2) . .
C9 C10 C11 119.1(2) . .
C9 C10 H10B 120.5 . .
C11 C10 H10B 120.5 . .
C12 C11 C10 120.2(2) . .
C12 C11 C15 120.2(2) . .
C10 C11 C15 119.4(2) . .
C13 C12 C11 120.3(2) . .
C13 C12 H12A 119.8 . .
C11 C12 H12A 119.8 . .
C12 C13 C14 119.9(2) . .
C12 C13 C16 120.0(2) . .
C14 C13 C16 119.8(2) . .
C9 C14 C13 119.2(2) . .
C9 C14 H14A 120.4 . .
C13 C14 H14A 120.4 . .
O5 C15 O6 125.8(2) . .
O5 C15 C11 117.6(2) . .
O6 C15 C11 116.6(2) . .
O8 C16 O7 125.6(2) . .
O8 C16 C13 117.5(2) . .
O7 C16 C13 116.9(2) . .

loop_
_geom_bond_atom_site_label_1
_geom_bond_atom_site_label_2
_geom_bond_distance
_geom_bond_site_symmetry_2
Zn1 O6 1.9421(19) 5_584
Zn1 O8 1.956(2) 4_443
Zn1 O1 1.9912(19) .
Zn1 O4 2.101(2) 7_474
Zn1 O10 2.166(3) .
Zn2 O7 1.9353(19) 6_586
Zn2 O3 1.936(2) .
Zn2 O5 1.936(2) 3_445
Zn2 O2 1.9699(18) 6_576
O1 C7 1.249(3) .
O2 C7 1.275(3) .
O2 Zn2 1.9699(18) 6_575
O3 C8 1.255(3) .
O4 C8 1.242(3) .
O4 Zn1 2.101(2) 7_474
O5 C15 1.254(3) .
O5 Zn2 1.936(2) 3
O6 C15 1.256(3) .
O6 Zn1 1.9421(19) 5_584
O7 C16 1.258(3) .
O7 Zn2 1.9353(19) 6_585
O8 C16 1.255(3) .
O8 Zn1 1.956(2) 4_453
O9 C1 1.381(3) .
O9 C9 1.392(3) .
C1 C6 1.385(4) .
C1 C2 1.387(3) .
C2 C3 1.393(4) .
C2 H2A 0.9300 .
C3 C4 1.391(4) .
C3 C7 1.490(3) .
C4 C5 1.395(3) .
C4 H4A 0.9300 .
C5 C6 1.391(4) .
C5 C8 1.501(3) .
C6 H6A 0.9300 .
C9 C10 1.385(3) .
C9 C14 1.385(3) .
C10 C11 1.394(3) .
C10 H10B 0.9300 .
C11 C12 1.386(4) .
C11 C15 1.495(3) .
C12 C13 1.384(3) .
C12 H12A 0.9300 .
C13 C14 1.400(3) .
C13 C16 1.492(3) .
C14 H14A 0.9300 .
